data_7000271
loop_
_publ_author_name
'Palma, Aniello'
'Gallagher, John F.'
'M\"uller-Bunz, Helge'
'Wolowska, Joanna'
'McInnes, Eric J.L.'
'O'Shea, Donal F.'

_publ_section_title
;
 Co(ii), Ni(ii), Cu(ii) and Zn(ii) complexes of
 tetraphenylazadipyrromethene
;
_journal_issue 2
_journal_name_full 'Dalton Transactions'
_journal_page_first 273
_journal_page_last 279
_journal_paper_doi 10.1039/b811764k
_journal_year 2009
_chemical_formula_moiety 'C64 H44 N6 Zn'
_chemical_formula_sum 'C64 H44 N6 Zn'
_chemical_formula_weight 962.42
_chemical_melting_point 585
_chemical_name_systematic
;
?
;
_space_group_IT_number 43
_symmetry_cell_setting orthorhombic
_symmetry_space_group_name_Hall 'F 2 -2d'
_symmetry_space_group_name_H-M 'F d d 2'
_atom_sites_solution_hydrogens geom
_atom_sites_solution_primary direct
_atom_sites_solution_secondary difmap
_audit_creation_method SHELXL-97
_cell_angle_alpha 90.00
_cell_angle_beta 90.00
_cell_angle_gamma 90.00
_cell_formula_units_Z 8
_cell_length_a 19.884(2)
_cell_length_b 44.428(4)
_cell_length_c 10.7669(11)
_cell_measurement_reflns_used 4791
_cell_measurement_temperature 100(2)
_cell_measurement_theta_max 23.9
_cell_measurement_theta_min 2.2
_cell_volume 9511.5(16)
_computing_cell_refinement 'Bruker SMART'
_computing_data_collection 'Bruker SMART'
_computing_data_reduction 'Bruker SAINT'
_computing_molecular_graphics 'Bruker SHELXTL'
_computing_publication_material 'Bruker SHELXTL'
_computing_structure_refinement 'SHELXL-97 (Sheldrick, 1997)'
_computing_structure_solution 'SHELXS-97 (Sheldrick, 1990)'
_diffrn_ambient_temperature 100(2)
_diffrn_measured_fraction_theta_full 0.995
_diffrn_measured_fraction_theta_max 0.995
_diffrn_measurement_device_type 'CCD area detector'
_diffrn_measurement_method '\f and \w scans'
_diffrn_radiation_monochromator graphite
_diffrn_radiation_source 'fine-focus sealed tube'
_diffrn_radiation_type MoK\a
_diffrn_radiation_wavelength 0.71073
_diffrn_reflns_av_R_equivalents 0.0434
_diffrn_reflns_av_sigmaI/netI 0.0368
_diffrn_reflns_limit_h_max 23
_diffrn_reflns_limit_h_min -23
_diffrn_reflns_limit_k_max 52
_diffrn_reflns_limit_k_min -52
_diffrn_reflns_limit_l_max 12
_diffrn_reflns_limit_l_min -12
_diffrn_reflns_number 18019
_diffrn_reflns_theta_full 24.82
_diffrn_reflns_theta_max 24.82
_diffrn_reflns_theta_min 1.83
_exptl_absorpt_coefficient_mu 0.567
_exptl_absorpt_correction_T_max 0.950
_exptl_absorpt_correction_T_min 0.797
_exptl_absorpt_correction_type multi-scan
_exptl_absorpt_process_details SADABS
_exptl_crystal_colour black
_exptl_crystal_density_diffrn 1.344
_exptl_crystal_density_method 'not measured'
_exptl_crystal_description block
_exptl_crystal_F_000 4000
_exptl_crystal_size_max 0.20
_exptl_crystal_size_mid 0.20
_exptl_crystal_size_min 0.10
_refine_diff_density_max 0.493
_refine_diff_density_min -0.205
_refine_diff_density_rms 0.054
_refine_ls_abs_structure_details '(Flack, 1983)'
_refine_ls_abs_structure_Flack 0.0(3)
_refine_ls_extinction_method none
_refine_ls_goodness_of_fit_ref 1.069
_refine_ls_hydrogen_treatment constr
_refine_ls_matrix_type full
_refine_ls_number_parameters 322
_refine_ls_number_reflns 4094
_refine_ls_number_restraints 1
_refine_ls_restrained_S_all 1.069
_refine_ls_R_factor_all 0.0380
_refine_ls_R_factor_gt 0.0342
_refine_ls_shift/su_max 0.001
_refine_ls_shift/su_mean 0.000
_refine_ls_structure_factor_coef Fsqd
_refine_ls_weighting_details 'w=1/[\s^2^(Fo^2^)+(0.0453P)^2^+4.4312P] where P=(Fo^2^+2Fc^2^)/3'
_refine_ls_weighting_scheme calc
_refine_ls_wR_factor_gt 0.0774
_refine_ls_wR_factor_ref 0.0790
_reflns_number_gt 3844
_reflns_number_total 4094
_reflns_threshold_expression I>2\s(I)
_cod_data_source_file b811764k.txt
_cod_data_source_block Zinc
_cod_depositor_comments
;
The following automatic conversions were performed:
'_symmetry_cell_setting' value 'Orthorhombic' changed to 'orthorhombic'
according to '/home/saulius/struct/CIF-dictionaries/cif_core.dic'
dictionary named 'cif_core.dic' version 2.4.1 from 2010-06-29.

Automatic conversion script
Id: cif_fix_enum 1527 2010-12-29 10:47:43Z saulius 
;
_cod_database_code 7000271

loop_
_symmetry_equiv_pos_as_xyz
'x, y, z'
'-x, -y, z'
'x+1/4, -y+1/4, z+1/4'
'-x+1/4, y+1/4, z+1/4'
'x, y+1/2, z+1/2'
'-x, -y+1/2, z+1/2'
'x+1/4, -y+3/4, z+3/4'
'-x+1/4, y+3/4, z+3/4'
'x+1/2, y, z+1/2'
'-x+1/2, -y, z+1/2'
'x+3/4, -y+1/4, z+3/4'
'-x+3/4, y+1/4, z+3/4'
'x+1/2, y+1/2, z'
'-x+1/2, -y+1/2, z'
'x+3/4, -y+3/4, z+1/4'
'-x+3/4, y+3/4, z+1/4'

loop_
_atom_site_label
_atom_site_type_symbol
_atom_site_fract_x
_atom_site_fract_y
_atom_site_fract_z
_atom_site_U_iso_or_equiv
_atom_site_adp_type
_atom_site_occupancy
_atom_site_symmetry_multiplicity
_atom_site_calc_flag
_atom_site_refinement_flags
_atom_site_disorder_assembly
_atom_site_disorder_group
Zn1 Zn 0.2500 0.2500 0.99756(4) 0.01667(11) Uani 1 2 d S . .
C1 C 0.19717(14) 0.15699(6) 1.1832(3) 0.0243(6) Uani 1 1 d . . .
H1 H 0.1551 0.1488 1.1582 0.029 Uiso 1 1 calc R . .
C2 C 0.24696(14) 0.13811(6) 1.2269(3) 0.0326(7) Uani 1 1 d . . .
H2 H 0.2390 0.1171 1.2328 0.039 Uiso 1 1 calc R . .
C3 C 0.30865(15) 0.14996(6) 1.2620(3) 0.0323(7) Uani 1 1 d . . .
H3 H 0.3433 0.1369 1.2902 0.039 Uiso 1 1 calc R . .
C4 C 0.31976(14) 0.18045(6) 1.2563(3) 0.0288(6) Uani 1 1 d . . .
H4 H 0.3619 0.1885 1.2812 0.035 Uiso 1 1 calc R . .
C5 C 0.26934(14) 0.19942(6) 1.2142(3) 0.0239(6) Uani 1 1 d . . .
H5 H 0.2769 0.2205 1.2120 0.029 Uiso 1 1 calc R . .
C6 C 0.20800(13) 0.18795(6) 1.1752(2) 0.0190(6) Uani 1 1 d . . .
C7 C 0.15416(13) 0.20739(5) 1.1257(2) 0.0182(6) Uani 1 1 d . . .
N1 N 0.16628(10) 0.23439(5) 1.0761(2) 0.0170(5) Uani 1 1 d . . .
C8 C 0.08455(13) 0.20049(6) 1.1218(2) 0.0215(6) Uani 1 1 d . . .
H8 H 0.0640 0.1826 1.1517 0.026 Uiso 1 1 calc R . .
C9 C 0.05247(13) 0.22432(6) 1.0672(2) 0.0197(6) Uani 1 1 d . . .
C10 C -0.02013(13) 0.22709(6) 1.0418(2) 0.0201(6) Uani 1 1 d . . .
C11 C -0.06603(14) 0.21195(6) 1.1171(3) 0.0257(6) Uani 1 1 d . . .
H11 H -0.0502 0.2002 1.1847 0.031 Uiso 1 1 calc R . .
C12 C -0.13419(14) 0.21385(7) 1.0948(3) 0.0285(7) Uani 1 1 d . . .
H12 H -0.1648 0.2033 1.1467 0.034 Uiso 1 1 calc R . .
C13 C -0.15815(13) 0.23095(6) 0.9974(3) 0.0309(7) Uani 1 1 d . . .
H13 H -0.2052 0.2324 0.9828 0.037 Uiso 1 1 calc R . .
C14 C -0.11349(15) 0.24598(7) 0.9211(3) 0.0298(7) Uani 1 1 d . . .
H14 H -0.1299 0.2578 0.8540 0.036 Uiso 1 1 calc R . .
C15 C -0.04470(13) 0.24393(6) 0.9421(3) 0.0238(6) Uani 1 1 d . . .
H15 H -0.0142 0.2540 0.8884 0.029 Uiso 1 1 calc R . .
C16 C 0.10443(13) 0.24577(6) 1.0378(2) 0.0169(6) Uani 1 1 d . . .
N2 N 0.09243(10) 0.27243(4) 0.9859(2) 0.0191(5) Uani 1 1 d . . .
C17 C 0.13782(12) 0.29143(6) 0.9410(2) 0.0168(6) Uani 1 1 d . . .
N3 N 0.20554(10) 0.28522(5) 0.9198(2) 0.0175(5) Uani 1 1 d . . .
C18 C 0.12338(13) 0.32203(6) 0.9033(2) 0.0189(6) Uani 1 1 d . . .
C19 C 0.05806(13) 0.33738(6) 0.8951(2) 0.0201(6) Uani 1 1 d . . .
C20 C -0.00204(13) 0.32480(6) 0.9367(3) 0.0252(6) Uani 1 1 d . . .
H20 H -0.0013 0.3059 0.9779 0.030 Uiso 1 1 calc R . .
C21 C -0.06280(14) 0.33933(6) 0.9192(3) 0.0289(7) Uani 1 1 d . . .
H21 H -0.1033 0.3302 0.9469 0.035 Uiso 1 1 calc R . .
C22 C -0.06499(14) 0.36717(6) 0.8617(3) 0.0278(7) Uani 1 1 d . . .
H22 H -0.1068 0.3771 0.8498 0.033 Uiso 1 1 calc R . .
C23 C -0.00589(14) 0.38031(6) 0.8217(3) 0.0284(7) Uani 1 1 d . . .
H23 H -0.0068 0.3995 0.7826 0.034 Uiso 1 1 calc R . .
C24 C 0.05446(14) 0.36557(6) 0.8385(3) 0.0262(6) Uani 1 1 d . . .
H24 H 0.0948 0.3749 0.8108 0.031 Uiso 1 1 calc R . .
C25 C 0.18471(13) 0.33363(6) 0.8665(3) 0.0198(6) Uani 1 1 d . . .
H25 H 0.1929 0.3537 0.8405 0.024 Uiso 1 1 calc R . .
C26 C 0.23298(13) 0.31045(6) 0.8744(2) 0.0179(6) Uani 1 1 d . . .
C27 C 0.30304(13) 0.31227(6) 0.8313(2) 0.0189(6) Uani 1 1 d . . .
C28 C 0.33695(13) 0.33971(6) 0.8339(3) 0.0251(6) Uani 1 1 d . . .
H28 H 0.3148 0.3571 0.8647 0.030 Uiso 1 1 calc R . .
C29 C 0.40244(14) 0.34177(7) 0.7922(3) 0.0286(7) Uani 1 1 d . . .
H29 H 0.4250 0.3606 0.7939 0.034 Uiso 1 1 calc R . .
C30 C 0.43534(13) 0.31661(7) 0.7480(3) 0.0303(6) Uani 1 1 d . . .
H30 H 0.4808 0.3180 0.7217 0.036 Uiso 1 1 calc R . .
C31 C 0.40172(13) 0.28930(6) 0.7422(3) 0.0290(6) Uani 1 1 d . . .
H31 H 0.4237 0.2720 0.7097 0.035 Uiso 1 1 calc R . .
C32 C 0.33612(13) 0.28727(6) 0.7839(2) 0.0236(6) Uani 1 1 d . . .
H32 H 0.3134 0.2685 0.7800 0.028 Uiso 1 1 calc R . .

loop_
_atom_site_aniso_label
_atom_site_aniso_U_11
_atom_site_aniso_U_22
_atom_site_aniso_U_33
_atom_site_aniso_U_23
_atom_site_aniso_U_13
_atom_site_aniso_U_12
Zn1 0.0147(2) 0.0167(2) 0.0187(2) 0.000 0.000 0.00038(19)
C1 0.0257(16) 0.0223(15) 0.0248(15) 0.0028(13) 0.0069(12) -0.0009(12)
C2 0.0391(18) 0.0204(15) 0.0383(19) 0.0039(13) 0.0106(14) 0.0088(12)
C3 0.0336(17) 0.0323(17) 0.0311(17) 0.0070(14) 0.0041(14) 0.0157(13)
C4 0.0254(15) 0.0355(16) 0.0256(15) 0.0018(14) -0.0021(14) 0.0034(12)
C5 0.0251(15) 0.0225(14) 0.0242(16) 0.0030(11) 0.0003(12) 0.0011(12)
C6 0.0207(14) 0.0214(14) 0.0151(14) -0.0005(12) 0.0020(11) 0.0006(11)
C7 0.0216(14) 0.0183(13) 0.0147(13) -0.0049(11) 0.0021(11) -0.0007(11)
N1 0.0167(11) 0.0169(11) 0.0174(12) 0.0014(9) 0.0014(9) -0.0014(9)
C8 0.0243(15) 0.0209(14) 0.0193(14) 0.0015(12) 0.0022(11) -0.0050(11)
C9 0.0199(14) 0.0217(15) 0.0177(14) 0.0009(12) 0.0003(11) 0.0023(11)
C10 0.0167(13) 0.0216(14) 0.0221(14) -0.0028(11) 0.0007(11) -0.0012(11)
C11 0.0258(15) 0.0281(16) 0.0233(15) 0.0010(13) 0.0015(12) -0.0003(12)
C12 0.0226(15) 0.0349(17) 0.0279(16) -0.0012(14) 0.0039(12) -0.0048(13)
C13 0.0191(14) 0.0389(16) 0.0346(16) -0.0034(16) -0.0028(14) -0.0003(12)
C14 0.0268(16) 0.0325(17) 0.0302(17) 0.0043(14) -0.0071(13) -0.0019(13)
C15 0.0207(15) 0.0269(15) 0.0238(14) 0.0037(12) 0.0009(12) -0.0011(11)
C16 0.0147(13) 0.0201(15) 0.0159(13) -0.0018(11) 0.0016(9) 0.0003(10)
N2 0.0186(11) 0.0214(11) 0.0172(12) -0.0026(10) -0.0002(10) 0.0001(9)
C17 0.0165(14) 0.0184(14) 0.0156(13) -0.0047(11) -0.0001(11) 0.0000(11)
N3 0.0162(11) 0.0187(12) 0.0176(11) -0.0007(9) -0.0021(9) 0.0012(9)
C18 0.0226(14) 0.0186(14) 0.0154(13) -0.0012(11) -0.0023(11) -0.0003(11)
C19 0.0234(15) 0.0207(14) 0.0164(14) -0.0034(11) -0.0031(11) 0.0014(11)
C20 0.0270(16) 0.0188(14) 0.0298(16) -0.0007(12) 0.0049(13) 0.0040(12)
C21 0.0230(16) 0.0289(16) 0.0348(17) -0.0073(14) 0.0018(13) 0.0001(12)
C22 0.0262(16) 0.0306(16) 0.0267(16) -0.0083(13) -0.0061(13) 0.0106(13)
C23 0.0359(18) 0.0240(16) 0.0253(16) 0.0009(13) -0.0034(13) 0.0085(12)
C24 0.0251(15) 0.0264(16) 0.0271(16) 0.0024(13) -0.0010(12) 0.0028(12)
C25 0.0254(15) 0.0147(13) 0.0192(14) 0.0015(11) -0.0013(12) -0.0003(11)
C26 0.0223(14) 0.0180(13) 0.0135(13) 0.0002(11) -0.0025(11) -0.0040(11)
C27 0.0165(13) 0.0238(15) 0.0165(13) 0.0027(11) -0.0016(11) -0.0016(11)
C28 0.0287(15) 0.0239(15) 0.0229(15) -0.0001(12) 0.0009(13) -0.0036(12)
C29 0.0256(15) 0.0346(17) 0.0255(15) 0.0047(13) -0.0021(12) -0.0125(13)
C30 0.0183(14) 0.0449(17) 0.0277(15) 0.0030(15) 0.0025(13) -0.0034(12)
C31 0.0260(14) 0.0326(15) 0.0284(15) -0.0013(14) 0.0087(14) 0.0024(12)
C32 0.0253(15) 0.0222(14) 0.0234(16) 0.0010(11) 0.0003(11) -0.0042(12)

loop_
_atom_type_symbol
_atom_type_description
_atom_type_scat_dispersion_real
_atom_type_scat_dispersion_imag
_atom_type_scat_source
C C 0.0033 0.0016 'International Tables Vol C Tables 4.2.6.8 and 6.1.1.4'
H H 0.0000 0.0000 'International Tables Vol C Tables 4.2.6.8 and 6.1.1.4'
N N 0.0061 0.0033 'International Tables Vol C Tables 4.2.6.8 and 6.1.1.4'
Zn Zn 0.2839 1.4301 'International Tables Vol C Tables 4.2.6.8 and 6.1.1.4'

loop_
_geom_angle_atom_site_label_1
_geom_angle_atom_site_label_2
_geom_angle_atom_site_label_3
_geom_angle
_geom_angle_site_symmetry_1
_geom_angle_site_symmetry_3
_geom_angle_publ_flag
N3 Zn1 N3 130.07(12) 14 . ?
N3 Zn1 N1 94.66(8) 14 14 ?
N3 Zn1 N1 106.08(8) . 14 ?
N3 Zn1 N1 106.08(8) 14 . ?
N3 Zn1 N1 94.66(8) . . ?
N1 Zn1 N1 129.76(12) 14 . ?
C2 C1 C6 120.6(3) . . ?
C2 C1 H1 119.7 . . ?
C6 C1 H1 119.7 . . ?
C1 C2 C3 119.8(3) . . ?
C1 C2 H2 120.1 . . ?
C3 C2 H2 120.1 . . ?
C4 C3 C2 120.3(3) . . ?
C4 C3 H3 119.9 . . ?
C2 C3 H3 119.9 . . ?
C3 C4 C5 119.9(3) . . ?
C3 C4 H4 120.1 . . ?
C5 C4 H4 120.1 . . ?
C4 C5 C6 120.8(3) . . ?
C4 C5 H5 119.6 . . ?
C6 C5 H5 119.6 . . ?
C5 C6 C1 118.7(2) . . ?
C5 C6 C7 122.1(2) . . ?
C1 C6 C7 119.2(2) . . ?
N1 C7 C8 111.0(2) . . ?
N1 C7 C6 122.7(2) . . ?
C8 C7 C6 126.3(2) . . ?
C7 N1 C16 106.6(2) . . ?
C7 N1 Zn1 129.32(17) . . ?
C16 N1 Zn1 119.09(16) . . ?
C9 C8 C7 107.5(2) . . ?
C9 C8 H8 126.3 . . ?
C7 C8 H8 126.3 . . ?
C8 C9 C16 105.8(2) . . ?
C8 C9 C10 126.9(2) . . ?
C16 C9 C10 127.3(2) . . ?
C11 C10 C15 118.5(2) . . ?
C11 C10 C9 119.5(2) . . ?
C15 C10 C9 122.0(2) . . ?
C12 C11 C10 120.8(3) . . ?
C12 C11 H11 119.6 . . ?
C10 C11 H11 119.6 . . ?
C11 C12 C13 120.4(3) . . ?
C11 C12 H12 119.8 . . ?
C13 C12 H12 119.8 . . ?
C12 C13 C14 119.7(3) . . ?
C12 C13 H13 120.1 . . ?
C14 C13 H13 120.1 . . ?
C13 C14 C15 120.3(3) . . ?
C13 C14 H14 119.9 . . ?
C15 C14 H14 119.9 . . ?
C14 C15 C10 120.3(3) . . ?
C14 C15 H15 119.8 . . ?
C10 C15 H15 119.8 . . ?
N2 C16 N1 127.3(2) . . ?
N2 C16 C9 123.5(2) . . ?
N1 C16 C9 109.2(2) . . ?
C17 N2 C16 126.7(2) . . ?
N2 C17 N3 126.2(2) . . ?
N2 C17 C18 124.4(2) . . ?
N3 C17 C18 109.4(2) . . ?
C26 N3 C17 106.7(2) . . ?
C26 N3 Zn1 129.29(18) . . ?
C17 N3 Zn1 121.22(16) . . ?
C25 C18 C17 104.8(2) . . ?
C25 C18 C19 126.1(2) . . ?
C17 C18 C19 128.9(2) . . ?
C20 C19 C24 117.2(2) . . ?
C20 C19 C18 123.5(2) . . ?
C24 C19 C18 119.2(2) . . ?
C21 C20 C19 121.2(3) . . ?
C21 C20 H20 119.4 . . ?
C19 C20 H20 119.4 . . ?
C20 C21 C22 120.4(3) . . ?
C20 C21 H21 119.8 . . ?
C22 C21 H21 119.8 . . ?
C23 C22 C21 119.4(2) . . ?
C23 C22 H22 120.3 . . ?
C21 C22 H22 120.3 . . ?
C24 C23 C22 119.9(3) . . ?
C24 C23 H23 120.0 . . ?
C22 C23 H23 120.0 . . ?
C23 C24 C19 121.9(3) . . ?
C23 C24 H24 119.0 . . ?
C19 C24 H24 119.0 . . ?
C18 C25 C26 108.1(2) . . ?
C18 C25 H25 125.9 . . ?
C26 C25 H25 125.9 . . ?
N3 C26 C25 110.9(2) . . ?
N3 C26 C27 123.2(2) . . ?
C25 C26 C27 125.8(2) . . ?
C32 C27 C28 118.6(2) . . ?
C32 C27 C26 121.4(2) . . ?
C28 C27 C26 120.0(2) . . ?
C29 C28 C27 120.5(3) . . ?
C29 C28 H28 119.7 . . ?
C27 C28 H28 119.7 . . ?
C30 C29 C28 120.4(3) . . ?
C30 C29 H29 119.8 . . ?
C28 C29 H29 119.8 . . ?
C29 C30 C31 119.7(2) . . ?
C29 C30 H30 120.1 . . ?
C31 C30 H30 120.1 . . ?
C32 C31 C30 119.8(3) . . ?
C32 C31 H31 120.1 . . ?
C30 C31 H31 120.1 . . ?
C31 C32 C27 121.0(3) . . ?
C31 C32 H32 119.5 . . ?
C27 C32 H32 119.5 . . ?

loop_
_geom_bond_atom_site_label_1
_geom_bond_atom_site_label_2
_geom_bond_distance
_geom_bond_site_symmetry_2
_geom_bond_publ_flag
Zn1 N3 1.982(2) 14 ?
Zn1 N3 1.982(2) . ?
Zn1 N1 1.992(2) 14 ?
Zn1 N1 1.992(2) . ?
C1 C2 1.380(4) . ?
C1 C6 1.395(4) . ?
C1 H1 0.9500 . ?
C2 C3 1.388(4) . ?
C2 H2 0.9500 . ?
C3 C4 1.374(4) . ?
C3 H3 0.9500 . ?
C4 C5 1.386(4) . ?
C4 H4 0.9500 . ?
C5 C6 1.387(4) . ?
C5 H5 0.9500 . ?
C6 C7 1.476(4) . ?
C7 N1 1.335(3) . ?
C7 C8 1.418(4) . ?
N1 C16 1.392(3) . ?
C8 C9 1.369(4) . ?
C8 H8 0.9500 . ?
C9 C16 1.441(4) . ?
C9 C10 1.475(4) . ?
C10 C11 1.394(4) . ?
C10 C15 1.397(4) . ?
C11 C12 1.379(4) . ?
C11 H11 0.9500 . ?
C12 C13 1.379(4) . ?
C12 H12 0.9500 . ?
C13 C14 1.382(4) . ?
C13 H13 0.9500 . ?
C14 C15 1.389(4) . ?
C14 H14 0.9500 . ?
C15 H15 0.9500 . ?
C16 N2 1.332(3) . ?
N2 C17 1.327(3) . ?
C17 N3 1.393(3) . ?
C17 C18 1.447(4) . ?
N3 C26 1.339(3) . ?
C18 C25 1.382(4) . ?
C18 C19 1.470(4) . ?
C19 C20 1.393(4) . ?
C19 C24 1.395(4) . ?
C20 C21 1.383(4) . ?
C20 H20 0.9500 . ?
C21 C22 1.384(4) . ?
C21 H21 0.9500 . ?
C22 C23 1.381(4) . ?
C22 H22 0.9500 . ?
C23 C24 1.379(4) . ?
C23 H23 0.9500 . ?
C24 H24 0.9500 . ?
C25 C26 1.410(4) . ?
C25 H25 0.9500 . ?
C26 C27 1.471(4) . ?
C27 C32 1.388(4) . ?
C27 C28 1.394(4) . ?
C28 C29 1.381(4) . ?
C28 H28 0.9500 . ?
C29 C30 1.380(4) . ?
C29 H29 0.9500 . ?
C30 C31 1.387(4) . ?
C30 H30 0.9500 . ?
C31 C32 1.382(4) . ?
C31 H31 0.9500 . ?
C32 H32 0.9500 . ?

loop_
_geom_hbond_atom_site_label_D
_geom_hbond_atom_site_label_H
_geom_hbond_atom_site_label_A
_geom_hbond_distance_DH
_geom_hbond_distance_HA
_geom_hbond_distance_DA
_geom_hbond_angle_DHA
_geom_hbond_site_symmetry_A
_geom_hbond_publ_flag
C15 H15 N2 0.95 2.50 3.043(3) 116 . yes
C20 H20 N2 0.95 2.38 3.037(3) 126 . yes
C12 H12 Cg1 0.95 2.80 3.547(3) 136 6 yes
C31 H31 Cg2 0.95 2.82 3.604(3) 141 9_554 yes

loop_
_geom_torsion_atom_site_label_1
_geom_torsion_atom_site_label_2
_geom_torsion_atom_site_label_3
_geom_torsion_atom_site_label_4
_geom_torsion
_geom_torsion_site_symmetry_1
_geom_torsion_site_symmetry_2
_geom_torsion_site_symmetry_3
_geom_torsion_site_symmetry_4
_geom_torsion_publ_flag
C6 C1 C2 C3 -0.7(4) . . . . ?
C1 C2 C3 C4 1.6(5) . . . . ?
C2 C3 C4 C5 -0.6(5) . . . . ?
C3 C4 C5 C6 -1.3(5) . . . . ?
C4 C5 C6 C1 2.1(4) . . . . ?
C4 C5 C6 C7 -177.8(3) . . . . ?
C2 C1 C6 C5 -1.1(4) . . . . ?
C2 C1 C6 C7 178.8(3) . . . . ?
C5 C6 C7 N1 23.2(4) . . . . ?
C1 C6 C7 N1 -156.7(3) . . . . ?
C5 C6 C7 C8 -157.7(3) . . . . ?
C1 C6 C7 C8 22.4(4) . . . . ?
C8 C7 N1 C16 -0.3(3) . . . . ?
C6 C7 N1 C16 178.9(2) . . . . ?
C8 C7 N1 Zn1 -154.39(18) . . . . ?
C6 C7 N1 Zn1 24.8(4) . . . . ?
N3 Zn1 N1 C7 31.3(2) 14 . . . ?
N3 Zn1 N1 C7 165.4(2) . . . . ?
N1 Zn1 N1 C7 -79.2(2) 14 . . . ?
N3 Zn1 N1 C16 -120.08(18) 14 . . . ?
N3 Zn1 N1 C16 13.99(19) . . . . ?
N1 Zn1 N1 C16 129.43(19) 14 . . . ?
N1 C7 C8 C9 0.1(3) . . . . ?
C6 C7 C8 C9 -179.1(2) . . . . ?
C7 C8 C9 C16 0.2(3) . . . . ?
C7 C8 C9 C10 179.1(2) . . . . ?
C8 C9 C10 C11 28.1(4) . . . . ?
C16 C9 C10 C11 -153.2(3) . . . . ?
C8 C9 C10 C15 -150.4(3) . . . . ?
C16 C9 C10 C15 28.4(4) . . . . ?
C15 C10 C11 C12 -0.8(4) . . . . ?
C9 C10 C11 C12 -179.3(3) . . . . ?
C10 C11 C12 C13 -0.3(4) . . . . ?
C11 C12 C13 C14 0.7(5) . . . . ?
C12 C13 C14 C15 0.0(5) . . . . ?
C13 C14 C15 C10 -1.1(4) . . . . ?
C11 C10 C15 C14 1.5(4) . . . . ?
C9 C10 C15 C14 179.9(3) . . . . ?
C7 N1 C16 N2 178.3(2) . . . . ?
Zn1 N1 C16 N2 -24.5(3) . . . . ?
C7 N1 C16 C9 0.4(3) . . . . ?
Zn1 N1 C16 C9 157.63(17) . . . . ?
C8 C9 C16 N2 -178.3(2) . . . . ?
C10 C9 C16 N2 2.7(4) . . . . ?
C8 C9 C16 N1 -0.3(3) . . . . ?
C10 C9 C16 N1 -179.3(2) . . . . ?
N1 C16 N2 C17 12.3(4) . . . . ?
C9 C16 N2 C17 -170.1(2) . . . . ?
C16 N2 C17 N3 11.8(4) . . . . ?
C16 N2 C17 C18 -169.9(3) . . . . ?
N2 C17 N3 C26 180.0(3) . . . . ?
C18 C17 N3 C26 1.4(3) . . . . ?
N2 C17 N3 Zn1 -17.3(3) . . . . ?
C18 C17 N3 Zn1 164.17(17) . . . . ?
N3 Zn1 N3 C26 -82.0(2) 14 . . . ?
N1 Zn1 N3 C26 28.7(2) 14 . . . ?
N1 Zn1 N3 C26 162.4(2) . . . . ?
N3 Zn1 N3 C17 119.56(19) 14 . . . ?
N1 Zn1 N3 C17 -129.76(19) 14 . . . ?
N1 Zn1 N3 C17 3.98(19) . . . . ?
N2 C17 C18 C25 178.3(2) . . . . ?
N3 C17 C18 C25 -3.1(3) . . . . ?
N2 C17 C18 C19 -6.1(4) . . . . ?
N3 C17 C18 C19 172.5(2) . . . . ?
C25 C18 C19 C20 -178.3(3) . . . . ?
C17 C18 C19 C20 7.0(4) . . . . ?
C25 C18 C19 C24 4.4(4) . . . . ?
C17 C18 C19 C24 -170.3(3) . . . . ?
C24 C19 C20 C21 1.8(4) . . . . ?
C18 C19 C20 C21 -175.6(3) . . . . ?
C19 C20 C21 C22 -1.3(4) . . . . ?
C20 C21 C22 C23 0.1(4) . . . . ?
C21 C22 C23 C24 0.4(4) . . . . ?
C22 C23 C24 C19 0.2(5) . . . . ?
C20 C19 C24 C23 -1.3(4) . . . . ?
C18 C19 C24 C23 176.2(3) . . . . ?
C17 C18 C25 C26 3.5(3) . . . . ?
C19 C18 C25 C26 -172.2(2) . . . . ?
C17 N3 C26 C25 0.8(3) . . . . ?
Zn1 N3 C26 C25 -160.04(18) . . . . ?
C17 N3 C26 C27 -175.2(2) . . . . ?
Zn1 N3 C26 C27 23.9(4) . . . . ?
C18 C25 C26 N3 -2.9(3) . . . . ?
C18 C25 C26 C27 173.1(2) . . . . ?
N3 C26 C27 C32 28.6(4) . . . . ?
C25 C26 C27 C32 -146.9(3) . . . . ?
N3 C26 C27 C28 -153.5(3) . . . . ?
C25 C26 C27 C28 31.1(4) . . . . ?
C32 C27 C28 C29 -1.1(4) . . . . ?
C26 C27 C28 C29 -179.1(2) . . . . ?
C27 C28 C29 C30 -0.4(4) . . . . ?
C28 C29 C30 C31 1.9(5) . . . . ?
C29 C30 C31 C32 -1.8(5) . . . . ?
C30 C31 C32 C27 0.2(4) . . . . ?
C28 C27 C32 C31 1.2(4) . . . . ?
C26 C27 C32 C31 179.2(3) . . . . ?
